data_2016538
loop_
_publ_author_name
'Gainsford, Graeme J.'
'Bhuiyan, M. Delower H.'
'Kay, Andrew J.'

_publ_section_title
;
 Geometry and bond-length alternation in nonlinear optical materials.
 II. Effects of donor strength in two push--pull molecules
;
_journal_coeditor_code FG3054
_journal_issue 4
_journal_name_full 'Acta Crystallographica Section C'
_journal_page_first o195
_journal_page_last o198
_journal_paper_doi 10.1107/S0108270108005593
_journal_volume 64
_journal_year 2008
_chemical_formula_iupac 'C20 H16 N4 O2'
_chemical_formula_moiety 'C20 H16 N4 O2'
_chemical_formula_sum 'C20 H16 N4 O2'
_chemical_formula_weight 344.37
_chemical_name_systematic
;
N-[2-(4-cyano-5-dicyanomethylene-2,2-dimethyl-2,5-dihydrofuran-3-yl)vinyl]-
N-phenylacetamide
;
_space_group_IT_number 14
_symmetry_cell_setting monoclinic
_symmetry_space_group_name_Hall '-P 2ybc'
_symmetry_space_group_name_H-M 'P 1 21/c 1'
_atom_sites_solution_hydrogens geom
_atom_sites_solution_primary direct
_atom_sites_solution_secondary difmap
_audit_creation_method SHELXL-97
_cell_angle_alpha 90.00
_cell_angle_beta 106.334(6)
_cell_angle_gamma 90.00
_cell_formula_units_Z 4
_cell_length_a 14.417(3)
_cell_length_b 6.9224(12)
_cell_length_c 18.508(4)
_cell_measurement_reflns_used 2017
_cell_measurement_temperature 120(2)
_cell_measurement_theta_max 25.86
_cell_measurement_theta_min 2.94
_cell_volume 1772.6(6)
_computing_cell_refinement 'SAINT (Bruker, 2005)'
_computing_data_collection 'APEX2 (Bruker, 2005)'
_computing_data_reduction
;
SAINT (Bruker, 2005)  and SADABS (Sheldrick, 2003)
;
_computing_molecular_graphics
;
ORTEP (Farrugia, 1997) and PLATON (Spek, 2003)
;
_computing_publication_material
;
SHELXL97 (Sheldrick, 2008) and PLATON (Spek, 2003)
;
_computing_structure_refinement 'SHELXL97 (Sheldrick, 2008)'
_computing_structure_solution 'SHELXS97 (Sheldrick, 2008)'
_diffrn_ambient_temperature 120(2)
_diffrn_detector_area_resol_mean 8.192
_diffrn_measured_fraction_theta_full 0.997
_diffrn_measured_fraction_theta_max 0.997
_diffrn_measurement_device_type
;
Bruker--Nonius APEXII CCD area-detector diffractometer
;
_diffrn_measurement_method 'phi and omega scans'
_diffrn_radiation_monochromator graphite
_diffrn_radiation_source 'fine-focus sealed tube'
_diffrn_radiation_type MoK\a
_diffrn_radiation_wavelength 0.71073
_diffrn_reflns_av_R_equivalents 0.1736
_diffrn_reflns_av_sigmaI/netI 0.1616
_diffrn_reflns_limit_h_max 20
_diffrn_reflns_limit_h_min -19
_diffrn_reflns_limit_k_max 9
_diffrn_reflns_limit_k_min -5
_diffrn_reflns_limit_l_max 25
_diffrn_reflns_limit_l_min -26
_diffrn_reflns_number 19450
_diffrn_reflns_theta_full 29.99
_diffrn_reflns_theta_max 29.99
_diffrn_reflns_theta_min 2.94
_diffrn_standards_decay_% 0
_diffrn_standards_number 0
_exptl_absorpt_coefficient_mu 0.087
_exptl_absorpt_correction_type none
_exptl_crystal_colour yellow
_exptl_crystal_density_diffrn 1.290
_exptl_crystal_density_meas 0
_exptl_crystal_density_method 'not measured'
_exptl_crystal_description plate
_exptl_crystal_F_000 720
_exptl_crystal_size_max 0.53
_exptl_crystal_size_mid 0.15
_exptl_crystal_size_min 0.04
_refine_diff_density_max 0.473
_refine_diff_density_min -0.386
_refine_ls_extinction_method none
_refine_ls_goodness_of_fit_ref 0.828
_refine_ls_hydrogen_treatment constr
_refine_ls_matrix_type full
_refine_ls_number_parameters 233
_refine_ls_number_reflns 5152
_refine_ls_number_restraints 0
_refine_ls_restrained_S_all 0.828
_refine_ls_R_factor_all 0.1603
_refine_ls_R_factor_gt 0.0605
_refine_ls_shift/su_max 0.001
_refine_ls_shift/su_mean 0.000
_refine_ls_structure_factor_coef Fsqd
_refine_ls_weighting_details 'calc w=1/[\s^2^(Fo^2^)+(0.0373P)^2^] where P=(Fo^2^+2Fc^2^)/3'
_refine_ls_weighting_scheme calc
_refine_ls_wR_factor_gt 0.1061
_refine_ls_wR_factor_ref 0.1318
_reflns_number_gt 2017
_reflns_number_total 5152
_reflns_threshold_expression >2sigma(I)
_cod_data_source_file fg3054.cif
_cod_data_source_block I
_cod_depositor_comments
;
The following automatic conversions were performed:
'_geom_bond_publ_flag' value 'Y' changed to 'y' according to
'/home/saulius/struct/CIF-dictionaries/cif_core.dic' dictionary named
'cif_core.dic' version 2.4.1 from 2010-06-29 (4
times).

'_geom_torsion_publ_flag' value 'Y' changed to 'y' according to
'/home/saulius/struct/CIF-dictionaries/cif_core.dic' dictionary named
'cif_core.dic' version 2.4.1 from 2010-06-29 (2 times).

Automatic conversion script
Id: cif_fix_enum 1527 2010-12-29 10:47:43Z saulius 

The following automatic conversions were performed:

'_geom_bond_publ_flag' value 'Y' changed to 'y' according to
/home/saulius/struct/CIF-dictionaries/cif_core.dic dictionary named
'cif_core.dic' version 2.4.1 from 2010-06-29 (4
times).

'_geom_torsion_publ_flag' value 'Y' changed to 'y' according
to /home/saulius/struct/CIF-dictionaries/cif_core.dic dictionary
named 'cif_core.dic' version 2.4.1 from 2010-06-29 (2 times).

Automatic conversion script
Id: cif_fix_values 1715 2011-07-08 13:25:40Z adriana 
;
_cod_original_cell_volume 1772.5(6)
_cod_original_sg_symbol_H-M 'P 21/c'
_cod_database_code 2016538
_cod_database_fobs_code 2016538

loop_
_symmetry_equiv_pos_as_xyz
'x, y, z'
'-x, y+1/2, -z+1/2'
'-x, -y, -z'
'x, -y-1/2, z-1/2'

loop_
_atom_site_type_symbol
_atom_site_label
_atom_site_fract_x
_atom_site_fract_y
_atom_site_fract_z
_atom_site_U_iso_or_equiv
_atom_site_adp_type
_atom_site_calc_flag
_atom_site_refinement_flags
_atom_site_occupancy
O O1 0.50288(9) 0.77836(18) 0.66535(8) 0.0305(4) Uani d . 1
O O2 0.02436(10) 0.78610(19) 0.55598(8) 0.0351(4) Uani d . 1
N N1 0.71406(13) 0.7430(3) 0.50805(11) 0.0430(5) Uani d . 1
N N2 0.74799(12) 0.7785(2) 0.75187(11) 0.0382(5) Uani d . 1
N N3 0.46542(13) 0.7265(3) 0.40148(11) 0.0405(5) Uani d . 1
N N4 0.10516(11) 0.7511(2) 0.46770(9) 0.0246(4) Uani d . 1
C C1 0.67723(14) 0.7524(3) 0.55556(13) 0.0309(5) Uani d . 1
C C2 0.63414(13) 0.7639(3) 0.61608(11) 0.0270(5) Uani d . 1
C C3 0.69740(14) 0.7723(3) 0.69170(13) 0.0306(5) Uani d . 1
C C4 0.37196(14) 0.7630(3) 0.55738(11) 0.0241(4) Uani d . 1
C C5 0.39507(13) 0.7771(3) 0.64203(11) 0.0259(5) Uani d . 1
C C6 0.53670(14) 0.7659(3) 0.60571(11) 0.0258(5) Uani d . 1
C C7 0.45710(13) 0.7569(3) 0.53814(11) 0.0245(4) Uani d . 1
C C8 0.36481(15) 0.9649(3) 0.67019(12) 0.0355(6) Uani d . 1
H H8A 0.3872 1.0734 0.6454 0.053 Uiso calc R 1
H H8B 0.3934 0.9742 0.7248 0.053 Uiso calc R 1
H H8C 0.2942 0.9691 0.6586 0.053 Uiso calc R 1
C C9 0.36604(15) 0.6001(3) 0.67818(12) 0.0367(6) Uani d . 1
H H9A 0.3943 0.6068 0.7329 0.055 Uiso calc R 1
H H9B 0.3896 0.4841 0.6586 0.055 Uiso calc R 1
H H9C 0.2954 0.5947 0.6665 0.055 Uiso calc R 1
C C10 0.46440(13) 0.7407(3) 0.46297(12) 0.0271(5) Uani d . 1
C C11 0.27894(13) 0.7530(2) 0.50442(11) 0.0252(4) Uani d . 1
H H11 0.2767 0.7383 0.4529 0.030 Uiso calc R 1
C C12 0.19414(13) 0.7626(2) 0.52081(11) 0.0256(5) Uani d . 1
H H12 0.1953 0.7783 0.5721 0.031 Uiso calc R 1
C C13 0.01988(14) 0.7612(3) 0.48994(11) 0.0259(4) Uani d . 1
C C14 -0.07292(13) 0.7402(3) 0.42905(11) 0.0310(5) Uani d . 1
H H14A -0.1274 0.7581 0.4503 0.047 Uiso calc R 1
H H14B -0.0763 0.6110 0.4068 0.047 Uiso calc R 1
H H14C -0.0760 0.8377 0.3901 0.047 Uiso calc R 1
C C15 0.10380(13) 0.7220(3) 0.38995(10) 0.0237(4) Uani d . 1
C C16 0.09608(14) 0.5377(3) 0.36115(12) 0.0313(5) Uani d . 1
H H16 0.0886 0.4302 0.3909 0.038 Uiso calc R 1
C C17 0.09951(15) 0.5121(3) 0.28721(13) 0.0406(6) Uani d . 1
H H17 0.0929 0.3861 0.2660 0.049 Uiso calc R 1
C C18 0.11228(15) 0.6662(4) 0.24500(13) 0.0446(6) Uani d . 1
H H18 0.1155 0.6465 0.1950 0.054 Uiso calc R 1
C C19 0.12047(16) 0.8494(3) 0.27444(13) 0.0429(6) Uiso d . 1
H H19 0.1292 0.9559 0.2446 0.051 Uiso calc R 1
C C20 0.11608(14) 0.8798(3) 0.34766(11) 0.0330(5) Uani d . 1
H H20 0.1214 1.0064 0.3682 0.040 Uiso calc R 1

loop_
_atom_site_aniso_label
_atom_site_aniso_U_11
_atom_site_aniso_U_22
_atom_site_aniso_U_33
_atom_site_aniso_U_12
_atom_site_aniso_U_13
_atom_site_aniso_U_23
O1 0.0181(7) 0.0433(8) 0.0277(8) 0.0002(6) 0.0025(6) 0.0000(7)
O2 0.0294(8) 0.0520(9) 0.0245(8) -0.0004(7) 0.0083(7) -0.0006(7)
N1 0.0337(11) 0.0495(11) 0.0492(13) 0.0045(10) 0.0174(10) 0.0050(11)
N2 0.0264(10) 0.0455(11) 0.0410(12) 0.0014(9) 0.0069(9) -0.0030(9)
N3 0.0415(11) 0.0489(12) 0.0342(12) -0.0014(9) 0.0159(9) -0.0030(10)
N4 0.0216(8) 0.0305(8) 0.0210(9) -0.0007(8) 0.0048(7) -0.0012(8)
C1 0.0204(10) 0.0284(11) 0.0422(13) 0.0003(10) 0.0058(10) 0.0009(11)
C2 0.0212(10) 0.0252(10) 0.0333(12) -0.0004(9) 0.0054(9) 0.0005(9)
C3 0.0194(10) 0.0322(11) 0.0407(13) -0.0008(9) 0.0093(10) -0.0016(10)
C4 0.0258(10) 0.0197(9) 0.0258(11) 0.0008(9) 0.0056(9) 0.0019(9)
C5 0.0154(9) 0.0347(11) 0.0263(11) -0.0015(9) 0.0041(8) -0.0001(9)
C6 0.0261(11) 0.0219(9) 0.0296(11) 0.0007(9) 0.0080(9) 0.0008(9)
C7 0.0240(11) 0.0209(9) 0.0269(11) 0.0011(9) 0.0043(9) 0.0015(9)
C8 0.0290(13) 0.0442(12) 0.0313(13) 0.0002(10) 0.0051(11) -0.0087(10)
C9 0.0289(13) 0.0461(13) 0.0328(14) -0.0024(10) 0.0051(11) 0.0104(10)
C10 0.0207(10) 0.0241(10) 0.0359(13) -0.0005(9) 0.0072(9) -0.0003(10)
C11 0.0252(10) 0.0254(10) 0.0234(11) 0.0007(10) 0.0042(9) 0.0004(9)
C12 0.0251(10) 0.0261(10) 0.0215(10) 0.0000(9) -0.0001(9) -0.0004(9)
C13 0.0251(11) 0.0258(10) 0.0262(11) 0.0001(9) 0.0061(9) 0.0029(10)
C14 0.0215(10) 0.0404(12) 0.0291(12) 0.0001(10) 0.0039(9) -0.0013(10)
C15 0.0171(9) 0.0330(11) 0.0203(10) 0.0006(9) 0.0043(8) 0.0010(9)
C16 0.0254(12) 0.0345(11) 0.0325(13) 0.0028(9) 0.0056(11) -0.0012(10)
C17 0.0261(13) 0.0597(15) 0.0335(14) 0.0039(11) 0.0042(11) -0.0136(12)
C18 0.0259(13) 0.0823(18) 0.0264(13) -0.0002(12) 0.0087(11) -0.0011(13)
C20 0.0289(13) 0.0398(12) 0.0274(12) -0.0073(10) 0.0032(10) 0.0010(10)

loop_
_atom_type_symbol
_atom_type_description
_atom_type_scat_dispersion_real
_atom_type_scat_dispersion_imag
_atom_type_scat_source
C C 0.0033 0.0016 'International Tables Vol C Tables 4.2.6.8 and 6.1.1.4'
H H 0.0000 0.0000 'International Tables Vol C Tables 4.2.6.8 and 6.1.1.4'
N N 0.0061 0.0033 'International Tables Vol C Tables 4.2.6.8 and 6.1.1.4'
O O 0.0106 0.0060 'International Tables Vol C Tables 4.2.6.8 and 6.1.1.4'

loop_
_geom_angle_atom_site_label_1
_geom_angle_atom_site_label_2
_geom_angle_atom_site_label_3
_geom_angle
C6 O1 C5 110.80(14)
C12 N4 C13 120.19(16)
C12 N4 C15 117.75(16)
C13 N4 C15 122.02(15)
N1 C1 C2 178.4(2)
C6 C2 C1 123.28(18)
C6 C2 C3 118.8(2)
C1 C2 C3 117.90(17)
N2 C3 C2 179.8(3)
C7 C4 C11 123.95(18)
C7 C4 C5 108.60(16)
C11 C4 C5 127.44(18)
O1 C5 C9 105.83(15)
O1 C5 C8 105.87(15)
C9 C5 C8 113.74(18)
O1 C5 C4 102.03(15)
C9 C5 C4 113.55(16)
C8 C5 C4 114.37(16)
O1 C6 C2 119.20(18)
O1 C6 C7 109.57(16)
C2 C6 C7 131.2(2)
C4 C7 C10 124.86(17)
C4 C7 C6 109.00(18)
C10 C7 C6 126.13(18)
C5 C8 H8A 109.5
C5 C8 H8B 109.5
H8A C8 H8B 109.5
C5 C8 H8C 109.5
H8A C8 H8C 109.5
H8B C8 H8C 109.5
C5 C9 H9A 109.5
C5 C9 H9B 109.5
H9A C9 H9B 109.5
C5 C9 H9C 109.5
H9A C9 H9C 109.5
H9B C9 H9C 109.5
N3 C10 C7 176.6(2)
C12 C11 C4 125.74(19)
C12 C11 H11 117.1
C4 C11 H11 117.1
C11 C12 N4 123.99(19)
C11 C12 H12 118.0
N4 C12 H12 118.0
O2 C13 N4 119.85(17)
O2 C13 C14 123.65(19)
N4 C13 C14 116.50(18)
C13 C14 H14A 109.5
C13 C14 H14B 109.5
H14A C14 H14B 109.5
C13 C14 H14C 109.5
H14A C14 H14C 109.5
H14B C14 H14C 109.5
C16 C15 C20 121.5(2)
C16 C15 N4 119.44(17)
C20 C15 N4 118.95(17)
C15 C16 C17 118.5(2)
C15 C16 H16 120.8
C17 C16 H16 120.8
C18 C17 C16 120.7(2)
C18 C17 H17 119.7
C16 C17 H17 119.7
C17 C18 C19 120.4(2)
C17 C18 H18 119.8
C19 C18 H18 119.8
C18 C19 C20 120.3(2)
C18 C19 H19 119.8
C20 C19 H19 119.8
C15 C20 C19 118.7(2)
C15 C20 H20 120.7
C19 C20 H20 120.7

loop_
_geom_bond_atom_site_label_1
_geom_bond_atom_site_label_2
_geom_bond_distance
_geom_bond_publ_flag
O1 C6 1.329(2) ?
O1 C5 1.492(2) ?
O2 C13 1.218(2) ?
N1 C1 1.150(3) ?
N2 C3 1.148(2) ?
N3 C10 1.147(3) ?
N4 C12 1.382(2) y
N4 C13 1.404(2) ?
N4 C15 1.448(2) ?
C1 C2 1.428(3) ?
C2 C6 1.363(3) y
C2 C3 1.441(3) ?
C4 C7 1.372(3) ?
C4 C11 1.423(2) y
C4 C5 1.510(3) ?
C5 C9 1.510(3) ?
C5 C8 1.510(3) ?
C6 C7 1.441(2) ?
C7 C10 1.429(3) ?
C8 H8A 0.9800 ?
C8 H8B 0.9800 ?
C8 H8C 0.9800 ?
C9 H9A 0.9800 ?
C9 H9B 0.9800 ?
C9 H9C 0.9800 ?
C11 C12 1.342(3) y
C11 H11 0.9500 ?
C12 H12 0.9500 ?
C13 C14 1.494(2) ?
C14 H14A 0.9800 ?
C14 H14B 0.9800 ?
C14 H14C 0.9800 ?
C15 C16 1.375(3) ?
C15 C20 1.384(3) ?
C16 C17 1.394(3) ?
C16 H16 0.9500 ?
C17 C18 1.365(3) ?
C17 H17 0.9500 ?
C18 C19 1.372(3) ?
C18 H18 0.9500 ?
C19 C20 1.390(3) ?
C19 H19 0.9500 ?
C20 H20 0.9500 ?

loop_
_geom_hbond_atom_site_label_D
_geom_hbond_atom_site_label_H
_geom_hbond_atom_site_label_A
_geom_hbond_site_symmetry_A
_geom_hbond_distance_DH
_geom_hbond_distance_HA
_geom_hbond_distance_DA
_geom_hbond_angle_DHA
_geom_hbond_publ_flag
C16 H16 O2 3_566 0.95 2.60 3.448(3) 149 yes
C18 H18 O2 4_575 0.95 2.58 3.385(3) 143 yes
C19 H19 N2 3_676 0.95 2.54 3.315(3) 139 yes

loop_
_geom_torsion_atom_site_label_1
_geom_torsion_atom_site_label_2
_geom_torsion_atom_site_label_3
_geom_torsion_atom_site_label_4
_geom_torsion
_geom_torsion_publ_flag
C6 O1 C5 C9 118.61(17) ?
C6 O1 C5 C8 -120.35(17) ?
C6 O1 C5 C4 -0.40(19) ?
C7 C4 C5 O1 0.19(19) ?
C11 C4 C5 O1 178.89(16) ?
C7 C4 C5 C9 -113.21(18) ?
C11 C4 C5 C9 65.5(2) ?
C7 C4 C5 C8 113.98(18) ?
C11 C4 C5 C8 -67.3(2) ?
C5 O1 C6 C2 -179.62(16) ?
C5 O1 C6 C7 0.5(2) ?
C1 C2 C6 O1 -179.50(17) ?
C3 C2 C6 O1 1.0(3) ?
C1 C2 C6 C7 0.4(3) ?
C3 C2 C6 C7 -179.14(18) ?
C11 C4 C7 C10 0.3(3) ?
C5 C4 C7 C10 179.06(17) ?
C11 C4 C7 C6 -178.69(17) ?
C5 C4 C7 C6 0.1(2) ?
O1 C6 C7 C4 -0.3(2) ?
C2 C6 C7 C4 179.8(2) ?
O1 C6 C7 C10 -179.32(17) ?
C2 C6 C7 C10 0.8(3) ?
C7 C4 C11 C12 -178.49(19) y
C5 C4 C11 C12 3.0(3) ?
C4 C11 C12 N4 -179.55(17) y
C13 N4 C12 C11 179.57(18) ?
C15 N4 C12 C11 1.6(3) ?
C12 N4 C13 O2 2.2(3) ?
C15 N4 C13 O2 -179.90(16) ?
C12 N4 C13 C14 -177.83(16) ?
C15 N4 C13 C14 0.0(3) ?
C12 N4 C15 C16 94.3(2) ?
C13 N4 C15 C16 -83.6(2) ?
C12 N4 C15 C20 -81.9(2) ?
C13 N4 C15 C20 100.2(2) ?
C20 C15 C16 C17 -0.9(3) ?
N4 C15 C16 C17 -177.00(17) ?
C15 C16 C17 C18 1.3(3) ?
C16 C17 C18 C19 -1.0(3) ?
C17 C18 C19 C20 0.2(3) ?
C16 C15 C20 C19 0.1(3) ?
N4 C15 C20 C19 176.21(18) ?
C18 C19 C20 C15 0.3(3) ?

loop_
_cod_related_entry_id
_cod_related_entry_database
_cod_related_entry_code
1 ChemSpider 21194839
